data_4509905
loop_
_publ_author_name
'Hu, Yun'
'Gniado, Katarzyna'
'Erxleben, Andrea'
'McArdle, Patrick'

_publ_section_title
;
 Mechanochemical Reaction of Sulfathiazole with Carboxylic Acids:
 Formation of a Cocrystal, a Salt, and Coamorphous Solids
;
_journal_issue 2
_journal_name_full 'Crystal Growth &amp; Design'
_journal_page_first 803
_journal_paper_doi 10.1021/cg401673z
_journal_volume 14
_journal_year 2014
_chemical_formula_sum 'C14 H17 N3 O6 S2'
_chemical_formula_weight 387.42
_chemical_name_systematic
; 
 ? 
;
_space_group_crystal_system monoclinic
_space_group_IT_number 14
_space_group_name_Hall '-P 2yn'
_space_group_name_H-M_alt 'P 1 21/n 1'
_symmetry_space_group_name_Hall '-P 2yn'
_symmetry_space_group_name_H-M 'P 1 21/n 1'
_atom_sites_solution_hydrogens geom
_audit_creation_method SHELXL-2013
_cell_angle_alpha 90
_cell_angle_beta 101.159(5)
_cell_angle_gamma 90
_cell_formula_units_Z 4
_cell_length_a 8.8854(5)
_cell_length_b 13.3231(5)
_cell_length_c 14.7403(7)
_cell_measurement_reflns_used 3155
_cell_measurement_temperature 150.0(1)
_cell_measurement_theta_max 28.8200
_cell_measurement_theta_min 3.1970
_cell_volume 1711.98(14)
_computing_cell_refinement
; 
'Sat Feb 09 14:25:19 2013' 
;
_computing_data_collection
; 
'Sat Feb 09 14:25:19 2013' 
;
_computing_data_reduction
; 
'Sat Feb 09 14:25:19 2013' 
;
_computing_structure_refinement 'SHELXL-2013 (Sheldrick, 2013)'
_diffrn_ambient_temperature 150.0(1)
_diffrn_detector_area_resol_mean 16.1048
_diffrn_measured_fraction_theta_full 0.998
_diffrn_measured_fraction_theta_max 0.999
_diffrn_measurement_device_type 'Xcalibur, Sapphire3'
_diffrn_measurement_method '\w scans'
_diffrn_radiation_type MoK\a
_diffrn_radiation_wavelength 0.71073
_diffrn_reflns_av_R_equivalents 0.0406
_diffrn_reflns_av_unetI/netI 0.0477
_diffrn_reflns_Laue_measured_fraction_full 0.998
_diffrn_reflns_Laue_measured_fraction_max 0.999
_diffrn_reflns_limit_h_max 10
_diffrn_reflns_limit_h_min -10
_diffrn_reflns_limit_k_max 16
_diffrn_reflns_limit_k_min -12
_diffrn_reflns_limit_l_max 17
_diffrn_reflns_limit_l_min -17
_diffrn_reflns_number 10819
_diffrn_reflns_point_group_measured_fraction_full 0.998
_diffrn_reflns_point_group_measured_fraction_max 0.999
_diffrn_reflns_theta_full 25.242
_diffrn_reflns_theta_max 25.347
_diffrn_reflns_theta_min 2.917
_exptl_absorpt_coefficient_mu 0.348
_exptl_absorpt_correction_T_max 1.00000
_exptl_absorpt_correction_T_min 0.96766
_exptl_absorpt_correction_type multi-scan
_exptl_absorpt_process_details
; 
'Sat Feb 09 14:25:19 2013' 
;
_exptl_crystal_colour Colourless
_exptl_crystal_density_diffrn 1.503
_exptl_crystal_description Parallelepiped
_exptl_crystal_F_000 808
_exptl_crystal_size_max 0.40
_exptl_crystal_size_mid 0.10
_exptl_crystal_size_min 0.10
_refine_diff_density_max 0.270
_refine_diff_density_min -0.380
_refine_diff_density_rms 0.056
_refine_ls_extinction_method none
_refine_ls_goodness_of_fit_ref 1.013
_refine_ls_hydrogen_treatment constr
_refine_ls_matrix_type full
_refine_ls_number_parameters 289
_refine_ls_number_reflns 3131
_refine_ls_number_restraints 0
_refine_ls_restrained_S_all 1.013
_refine_ls_R_factor_all 0.0582
_refine_ls_R_factor_gt 0.0356
_refine_ls_shift/su_max 0.001
_refine_ls_shift/su_mean 0.000
_refine_ls_structure_factor_coef Fsqd
_refine_ls_weighting_details
; 
 w=1/[\s^2^(Fo^2^)+(0.0463P)^2^+0.3790P] 
 where P=(Fo^2^+2Fc^2^)/3 
;
_refine_ls_weighting_scheme calc
_refine_ls_wR_factor_gt 0.0848
_refine_ls_wR_factor_ref 0.0949
_reflns_Friedel_coverage 0.000
_reflns_number_gt 2344
_reflns_number_total 3131
_reflns_threshold_expression 'I > 2\s(I)'
_cod_data_source_file stz-ga.cif
_cod_data_source_block stz-ga
_cod_database_code 4509905
_shelx_space_group_comment
; 
The symmetry employed for this shelxl refinement is uniquely defined 
by the following loop, which should always be used as a source of 
symmetry information in preference to the above space-group names. 
They are only intended as comments. 
;
_shelx_estimated_absorpt_t_min 0.873
_shelx_estimated_absorpt_t_max 0.966
_shelxl_version_number 2013-2

loop_
_space_group_symop_operation_xyz
'x, y, z'
'x+1/2, -y+1/2, z+1/2'
'-x, -y, -z'
'-x-1/2, y-1/2, -z-1/2'

loop_
_atom_site_label
_atom_site_type_symbol
_atom_site_fract_x
_atom_site_fract_y
_atom_site_fract_z
_atom_site_U_iso_or_equiv
_atom_site_adp_type
_atom_site_occupancy
_atom_site_site_symmetry_order
_atom_site_calc_flag
_atom_site_refinement_flags_posn
_atom_site_refinement_flags_adp
_atom_site_refinement_flags_occupancy
_atom_site_disorder_assembly
_atom_site_disorder_group
S1 S 0.49447(6) 0.86772(4) 0.18902(4) 0.01621(15) Uani 1 1 d . . . . .
S2 S 0.38775(8) 0.72187(5) 0.00730(4) 0.02605(18) Uani 1 1 d . . . . .
O1 O 0.49454(18) 0.75988(12) 0.19687(10) 0.0220(4) Uani 1 1 d . . . . .
O2 O 0.61778(17) 0.92207(13) 0.24709(10) 0.0214(4) Uani 1 1 d . . . . .
N1 N 0.4315(2) 0.88408(15) -0.07223(12) 0.0180(4) Uani 1 1 d . . . . .
H1N1 H 0.4547 0.9452 -0.0824 0.023 Uiso 1 1 calc R U . . .
N2 N 0.4971(2) 0.90435(15) 0.08603(12) 0.0180(4) Uani 1 1 d . . . . .
N3 N -0.0871(2) 1.03358(17) 0.26150(15) 0.0324(6) Uani 1 1 d . . . . .
H3A H -0.1688 0.9975 0.2532 0.042 Uiso 1 1 calc R U . . .
H3B H -0.0894 1.0943 0.2808 0.042 Uiso 1 1 calc R U . . .
C1 C 0.3788(3) 0.8176(2) -0.14280(16) 0.0242(6) Uani 1 1 d . . . . .
H1 H 0.3659 0.8341 -0.2051 0.032 Uiso 1 1 calc R U . . .
C2 C 0.3484(3) 0.7274(2) -0.11237(17) 0.0326(6) Uani 1 1 d . . . . .
H2 H 0.3107 0.6739 -0.1506 0.042 Uiso 1 1 calc R U . . .
C3 C 0.4441(2) 0.84681(17) 0.01318(14) 0.0148(5) Uani 1 1 d . . . . .
C4 C 0.3232(2) 0.91390(18) 0.21464(14) 0.0167(5) Uani 1 1 d . . . . .
C5 C 0.1904(3) 0.85620(19) 0.19787(15) 0.0201(5) Uani 1 1 d . . . . .
H5 H 0.1937 0.7906 0.1767 0.026 Uiso 1 1 calc R U . . .
C6 C 0.0537(3) 0.89585(19) 0.21246(15) 0.0211(5) Uani 1 1 d . . . . .
H6 H -0.0349 0.8569 0.2013 0.027 Uiso 1 1 calc R U . . .
C7 C 0.0481(3) 0.99398(19) 0.24378(16) 0.0217(5) Uani 1 1 d . . . . .
C8 C 0.1818(3) 1.05111(19) 0.26042(16) 0.0244(6) Uani 1 1 d . . . . .
H8 H 0.1789 1.1166 0.2819 0.032 Uiso 1 1 calc R U . . .
C9 C 0.3179(3) 1.01193(18) 0.24547(15) 0.0211(5) Uani 1 1 d . . . . .
H9 H 0.4062 1.0511 0.2560 0.027 Uiso 1 1 calc R U . . .
C10 C 0.7035(4) 1.0796(2) 0.4351(2) 0.0458(8) Uani 1 1 d . . . . .
O3 O 0.8372(4) 1.0169(3) 0.4326(2) 0.0296(8) Uani 0.5 1 d . . P A 1
H3 H 0.8317 0.9943 0.3804 0.038 Uiso 0.5 1 calc R U P A 1
O4 O 0.645(3) 1.1411(16) 0.3702(18) 0.038(4) Uani 0.5 1 d . . P A 1
O5 O 0.6847(10) 1.4526(6) 0.5053(6) 0.0348(16) Uani 0.5 1 d . . P B 1
H5A H 0.6390 1.5064 0.5006 0.045 Uiso 0.5 1 calc R U P B 1
O6 O 0.4714(7) 1.3839(7) 0.5292(6) 0.0363(17) Uani 0.5 1 d . . P B 1
C11 C 0.7447(8) 1.1077(8) 0.5324(7) 0.031(2) Uani 0.5 1 d . . P A 1
H11A H 0.8488 1.0859 0.5570 0.040 Uiso 0.5 1 calc R U P A 1
H11B H 0.6769 1.0740 0.5668 0.040 Uiso 0.5 1 calc R U P A 1
C12 C 0.7333(7) 1.2219(5) 0.5453(4) 0.0322(14) Uani 0.5 1 d . . P A 1
H12A H 0.8006 1.2418 0.6024 0.042 Uiso 0.5 1 calc R U P A 1
H12B H 0.7668 1.2562 0.4946 0.042 Uiso 0.5 1 calc R U P A 1
C13 C 0.5721(7) 1.2523(5) 0.5483(4) 0.0320(13) Uani 0.5 1 d . . P A 1
H13A H 0.5472 1.2390 0.6084 0.042 Uiso 0.5 1 calc R U P A 1
H13B H 0.4987 1.2183 0.5009 0.042 Uiso 0.5 1 calc R U P A 1
O31 O 0.6624(4) 0.9757(3) 0.4306(2) 0.0371(9) Uani 0.5 1 d . . P A 2
H31 H 0.6682 0.9534 0.3796 0.048 Uiso 0.5 1 calc R U P A 2
O41 O 0.667(3) 1.1233(15) 0.3679(18) 0.028(3) Uani 0.5 1 d . . P A 2
O51 O 0.4089(7) 1.3912(8) 0.5359(6) 0.0320(15) Uani 0.5 1 d . . P B 2
H51 H 0.3902 1.4509 0.5256 0.042 Uiso 0.5 1 calc R U P B 2
O61 O 0.6441(8) 1.4202(5) 0.5130(5) 0.0304(16) Uani 0.5 1 d . . P B 2
C111 C 0.6823(8) 1.0925(8) 0.5259(7) 0.0261(18) Uani 0.5 1 d . . P A 2
H11C H 0.7816 1.0984 0.5668 0.034 Uiso 0.5 1 calc R U P A 2
H11D H 0.6312 1.0339 0.5446 0.034 Uiso 0.5 1 calc R U P A 2
C112 C 0.5890(6) 1.1838(5) 0.5355(4) 0.0295(12) Uani 0.5 1 d . . P A 2
H12C H 0.5484 1.1791 0.5918 0.038 Uiso 0.5 1 calc R U P A 2
H12D H 0.5031 1.1875 0.4837 0.038 Uiso 0.5 1 calc R U P A 2
C113 C 0.6862(7) 1.2792(5) 0.5382(5) 0.0344(15) Uani 0.5 1 d . . P A 2
H13C H 0.7593 1.2830 0.5963 0.045 Uiso 0.5 1 calc R U P A 2
H13D H 0.7426 1.2785 0.4881 0.045 Uiso 0.5 1 calc R U P A 2
C14 C 0.5780(9) 1.3693(4) 0.5285(3) 0.0655(19) Uani 1 1 d . . . . .

loop_
_atom_site_aniso_label
_atom_site_aniso_U_11
_atom_site_aniso_U_22
_atom_site_aniso_U_33
_atom_site_aniso_U_23
_atom_site_aniso_U_13
_atom_site_aniso_U_12
S1 0.0178(3) 0.0156(3) 0.0154(3) 0.0018(2) 0.0034(2) 0.0010(2)
S2 0.0408(4) 0.0158(3) 0.0216(3) -0.0011(2) 0.0061(3) -0.0081(3)
O1 0.0280(9) 0.0156(9) 0.0224(9) 0.0051(7) 0.0046(7) 0.0035(7)
O2 0.0171(8) 0.0249(10) 0.0214(9) -0.0018(7) 0.0016(7) 0.0000(7)
N1 0.0224(10) 0.0158(11) 0.0166(10) 0.0012(8) 0.0054(8) -0.0001(8)
N2 0.0250(10) 0.0151(11) 0.0151(10) 0.0003(8) 0.0069(8) -0.0038(8)
N3 0.0219(11) 0.0260(13) 0.0535(15) -0.0045(11) 0.0176(10) 0.0007(10)
C1 0.0303(13) 0.0263(15) 0.0151(12) -0.0028(10) 0.0019(10) -0.0036(12)
C2 0.0496(17) 0.0267(16) 0.0206(13) -0.0064(11) 0.0044(12) -0.0110(13)
C3 0.0135(10) 0.0139(12) 0.0175(12) 0.0003(9) 0.0044(9) 0.0007(9)
C4 0.0186(11) 0.0181(13) 0.0143(11) 0.0028(9) 0.0053(9) 0.0012(10)
C5 0.0253(12) 0.0187(13) 0.0162(12) -0.0006(10) 0.0036(10) -0.0024(10)
C6 0.0159(11) 0.0257(14) 0.0218(12) 0.0023(10) 0.0040(10) -0.0044(10)
C7 0.0212(12) 0.0240(14) 0.0213(12) 0.0045(10) 0.0076(10) 0.0029(11)
C8 0.0255(13) 0.0168(14) 0.0324(14) -0.0020(11) 0.0094(11) -0.0004(11)
C9 0.0187(11) 0.0209(14) 0.0244(13) 0.0013(10) 0.0059(10) -0.0043(10)
C10 0.085(2) 0.0244(17) 0.0231(16) -0.0023(13) -0.0015(15) 0.0170(16)
O3 0.0315(19) 0.024(2) 0.032(2) -0.0013(15) 0.0018(16) 0.0034(17)
O4 0.064(8) 0.020(7) 0.024(5) -0.002(4) -0.005(4) 0.028(4)
O5 0.038(4) 0.021(4) 0.048(3) -0.001(3) 0.014(2) -0.008(3)
O6 0.035(5) 0.036(4) 0.039(3) -0.001(2) 0.009(4) -0.004(5)
C11 0.025(4) 0.035(5) 0.027(3) -0.004(3) -0.009(4) 0.000(4)
C12 0.033(4) 0.039(4) 0.023(3) -0.003(3) 0.000(2) -0.005(3)
C13 0.030(3) 0.036(4) 0.031(3) 0.001(3) 0.009(2) -0.007(3)
O31 0.052(2) 0.031(2) 0.028(2) -0.0010(16) 0.0087(18) 0.0046(19)
O41 0.050(6) 0.014(6) 0.022(4) 0.001(4) 0.010(4) 0.019(5)
O51 0.033(4) 0.025(3) 0.040(3) -0.001(2) 0.013(3) -0.002(3)
O61 0.039(5) 0.010(5) 0.043(3) 0.008(3) 0.011(3) 0.007(3)
C111 0.025(4) 0.032(4) 0.020(4) 0.010(3) 0.001(4) 0.000(4)
C112 0.036(3) 0.032(4) 0.021(3) -0.004(3) 0.006(2) 0.001(3)
C113 0.026(3) 0.036(4) 0.040(4) -0.014(3) 0.003(3) 0.002(3)
C14 0.129(6) 0.033(3) 0.0216(19) -0.0090(18) -0.016(3) 0.031(4)

loop_
_atom_type_symbol
_atom_type_description
_atom_type_scat_dispersion_real
_atom_type_scat_dispersion_imag
_atom_type_scat_source
C C 0.0033 0.0016 'International Tables Vol C Tables 4.2.6.8 and 6.1.1.4'
H H 0.0000 0.0000 'International Tables Vol C Tables 4.2.6.8 and 6.1.1.4'
N N 0.0061 0.0033 'International Tables Vol C Tables 4.2.6.8 and 6.1.1.4'
O O 0.0106 0.0060 'International Tables Vol C Tables 4.2.6.8 and 6.1.1.4'
S S 0.1246 0.1234 'International Tables Vol C Tables 4.2.6.8 and 6.1.1.4'

loop_
_geom_angle_atom_site_label_1
_geom_angle_atom_site_label_2
_geom_angle_atom_site_label_3
_geom_angle
_geom_angle_site_symmetry_1
_geom_angle_site_symmetry_3
O1 S1 O2 117.56(10) . 1
O1 S1 O2 117.56(10) . .
O2 S1 O2 0.00(15) 1 .
O1 S1 N2 112.37(10) . .
O2 S1 N2 105.10(10) 1 .
O2 S1 N2 105.10(10) . .
O1 S1 C4 108.68(10) . .
O2 S1 C4 106.68(10) 1 .
O2 S1 C4 106.68(10) . .
N2 S1 C4 105.70(10) . .
C2 S2 C3 90.54(12) . .
O2 O2 S1 0(10) 1 .
C3 N1 C1 115.2(2) . .
C3 N1 H1N1 122.4 . .
C1 N1 H1N1 122.4 . .
C3 N2 S1 121.54(16) . .
C7 N3 H3A 120.0 . .
C7 N3 H3B 120.0 . .
H3A N3 H3B 120.0 . .
C2 C1 N1 112.9(2) . .
C2 C1 H1 123.6 . .
N1 C1 H1 123.6 . .
C1 C2 S2 111.61(19) . .
C1 C2 H2 124.2 . .
S2 C2 H2 124.2 . .
N2 C3 N1 119.9(2) . .
N2 C3 S2 130.32(17) . .
N1 C3 S2 109.77(16) . .
C9 C4 C5 119.8(2) . .
C9 C4 S1 119.23(17) . .
C5 C4 S1 120.75(18) . .
C6 C5 C4 120.2(2) . .
C6 C5 H5 119.9 . .
C4 C5 H5 119.9 . .
C5 C6 C7 120.1(2) . .
C5 C6 H6 120.0 . .
C7 C6 H6 120.0 . .
N3 C7 C6 120.7(2) . .
N3 C7 C8 120.1(2) . .
C6 C7 C8 119.2(2) . .
C9 C8 C7 120.8(2) . .
C9 C8 H8 119.6 . .
C7 C8 H8 119.6 . .
C8 C9 C4 119.8(2) . .
C8 C9 H9 120.1 . .
C4 C9 H9 120.1 . .
O41 C10 C111 134.4(12) . .
O41 C10 O31 115.2(13) . .
C111 C10 O31 94.8(5) . .
O4 C10 C11 123.7(12) . .
O4 C10 O3 124.1(10) . .
C11 C10 O3 96.9(4) . .
C10 O3 H3 109.5 . .
C14 O5 H5A 109.5 . .
C10 C11 C12 111.4(7) . .
C10 C11 H11A 109.3 . .
C12 C11 H11A 109.3 . .
C10 C11 H11B 109.3 . .
C12 C11 H11B 109.3 . .
H11A C11 H11B 108.0 . .
C13 C12 C11 110.9(5) . .
C13 C12 H12A 109.5 . .
C11 C12 H12A 109.5 . .
C13 C12 H12B 109.5 . .
C11 C12 H12B 109.5 . .
H12A C12 H12B 108.0 . .
C12 C13 C14 101.2(5) . .
C12 C13 H13A 111.5 . .
C14 C13 H13A 111.5 . .
C12 C13 H13B 111.5 . .
C14 C13 H13B 111.5 . .
H13A C13 H13B 109.4 . .
C10 O31 H31 109.5 . .
C14 O51 H51 109.5 . .
C10 C111 C112 111.7(7) . .
C10 C111 H11C 109.3 . .
C112 C111 H11C 109.3 . .
C10 C111 H11D 109.3 . .
C112 C111 H11D 109.3 . .
H11C C111 H11D 107.9 . .
C111 C112 C113 110.9(5) . .
C111 C112 H12C 109.5 . .
C113 C112 H12C 109.5 . .
C111 C112 H12D 109.5 . .
C113 C112 H12D 109.5 . .
H12C C112 H12D 108.0 . .
C14 C113 C112 107.9(6) . .
C14 C113 H13C 110.1 . .
C112 C113 H13C 110.1 . .
C14 C113 H13D 110.1 . .
C112 C113 H13D 110.1 . .
H13C C113 H13D 108.4 . .
O61 C14 C113 100.1(7) . .
O6 C14 O5 120.2(8) . .
O61 C14 O51 122.1(7) . .
C113 C14 O51 137.7(8) . .
O6 C14 C13 97.3(8) . .
O5 C14 C13 142.3(8) . .

loop_
_geom_bond_atom_site_label_1
_geom_bond_atom_site_label_2
_geom_bond_distance
_geom_bond_site_symmetry_2
S1 O1 1.4413(16) .
S1 O2 1.4473(16) 1
S1 O2 1.4473(16) .
S1 N2 1.5990(18) .
S1 C4 1.749(2) .
S2 C2 1.732(2) .
S2 C3 1.736(2) .
O2 O2 0.000(3) 1
N1 C3 1.338(3) .
N1 C1 1.378(3) .
N1 H1N1 0.8600 .
N2 C3 1.329(3) .
N3 C7 1.382(3) .
N3 H3A 0.8600 .
N3 H3B 0.8600 .
C1 C2 1.328(4) .
C1 H1 0.9300 .
C2 H2 0.9300 .
C4 C9 1.387(3) .
C4 C5 1.390(3) .
C5 C6 1.379(3) .
C5 H5 0.9300 .
C6 C7 1.391(3) .
C6 H6 0.9300 .
C7 C8 1.392(3) .
C8 C9 1.374(3) .
C8 H8 0.9300 .
C9 H9 0.9300 .
C10 O41 1.14(2) .
C10 O4 1.29(2) .
C10 C111 1.398(10) .
C10 O31 1.430(5) .
C10 C11 1.458(11) .
C10 O3 1.459(4) .
O3 H3 0.8200 .
O5 C14 1.540(7) .
O5 H5A 0.8200 .
O6 C14 0.969(7) .
C11 C12 1.539(12) .
C11 H11A 0.9700 .
C11 H11B 0.9700 .
C12 C13 1.497(8) .
C12 H12A 0.9700 .
C12 H12B 0.9700 .
C13 C14 1.589(8) .
C13 H13A 0.9700 .
C13 H13B 0.9700 .
O31 H31 0.8200 .
O51 C14 1.555(7) .
O51 H51 0.8200 .
O61 C14 0.953(7) .
C111 C112 1.494(12) .
C111 H11C 0.9700 .
C111 H11D 0.9700 .
C112 C113 1.532(9) .
C112 H12C 0.9700 .
C112 H12D 0.9700 .
C113 C14 1.527(8) .
C113 H13C 0.9700 .
C113 H13D 0.9700 .

loop_
_geom_hbond_atom_site_label_D
_geom_hbond_atom_site_label_H
_geom_hbond_atom_site_label_A
_geom_hbond_distance_DH
_geom_hbond_distance_HA
_geom_hbond_distance_DA
_geom_hbond_angle_DHA
_geom_hbond_site_symmetry_A
N1 H1N1 N2 0.86 2.05 2.905(3) 170.9 3_675
N3 H3A O2 0.86 2.13 2.986(3) 171.5 1_455
N3 H3B O1 0.86 2.36 3.154(3) 153.4 4_666
O3 H3 N3 0.82 2.09 2.743(4) 136.8 1_655
O3 H3 O2 0.82 2.64 3.289(4) 137.5 1
O5 H5A O6 0.82 1.77 2.580(13) 170.2 3_686

loop_
_geom_torsion_atom_site_label_1
_geom_torsion_atom_site_label_2
_geom_torsion_atom_site_label_3
_geom_torsion_atom_site_label_4
_geom_torsion
_geom_torsion_site_symmetry_1
_geom_torsion_site_symmetry_4
O1 S1 O2 O2 0.00(11) . 1
N2 S1 O2 O2 0.00(13) . 1
C4 S1 O2 O2 0.00(10) . 1
O1 S1 N2 C3 25.0(2) . .
O2 S1 N2 C3 153.96(17) 1 .
O2 S1 N2 C3 153.96(17) . .
C4 S1 N2 C3 -93.42(19) . .
C3 N1 C1 C2 0.6(3) . .
N1 C1 C2 S2 -0.9(3) . .
C3 S2 C2 C1 0.7(2) . .
S1 N2 C3 N1 172.25(16) . .
S1 N2 C3 S2 -9.5(3) . .
C1 N1 C3 N2 178.6(2) . .
C1 N1 C3 S2 0.0(2) . .
C2 S2 C3 N2 -178.8(2) . .
C2 S2 C3 N1 -0.40(17) . .
O1 S1 C4 C9 156.07(17) . .
O2 S1 C4 C9 28.4(2) 1 .
O2 S1 C4 C9 28.4(2) . .
N2 S1 C4 C9 -83.11(19) . .
O1 S1 C4 C5 -28.8(2) . .
O2 S1 C4 C5 -156.45(18) 1 .
O2 S1 C4 C5 -156.45(18) . .
N2 S1 C4 C5 92.0(2) . .
C9 C4 C5 C6 -0.5(3) . .
S1 C4 C5 C6 -175.61(17) . .
C4 C5 C6 C7 0.2(3) . .
C5 C6 C7 N3 -177.9(2) . .
C5 C6 C7 C8 -0.2(3) . .
N3 C7 C8 C9 178.3(2) . .
C6 C7 C8 C9 0.6(3) . .
C7 C8 C9 C4 -0.9(3) . .
C5 C4 C9 C8 0.8(3) . .
S1 C4 C9 C8 176.02(17) . .
O41 C10 C11 C12 0.9(18) . .
O4 C10 C11 C12 -9.0(16) . .
C111 C10 C11 C12 -101(2) . .
O31 C10 C11 C12 -159.2(5) . .
O3 C10 C11 C12 130.4(5) . .
C10 C11 C12 C13 83.9(7) . .
C11 C12 C13 C14 -162.3(6) . .
O41 C10 C111 C112 1(2) . .
O4 C10 C111 C112 -0.9(16) . .
O31 C10 C111 C112 -132.1(5) . .
C11 C10 C111 C112 102(2) . .
O3 C10 C111 C112 158.3(4) . .
C10 C111 C112 C113 -77.7(6) . .
C111 C112 C113 C14 168.8(5) . .
C112 C113 C14 O61 -163.8(6) . .
C112 C113 C14 O6 10.4(11) . .
C112 C113 C14 O5 -164.9(5) . .
C112 C113 C14 O51 15.1(10) . .
C112 C113 C14 C13 12.9(4) . .
C12 C13 C14 O61 5.0(10) . .
C12 C13 C14 O6 178.2(6) . .
C12 C13 C14 C113 -0.1(5) . .
C12 C13 C14 O5 3.4(10) . .
C12 C13 C14 O51 -178.7(5) . .
